data_2007703
loop_
_publ_author_name
'Jones, Peter G.'
'Weinkauf, Andreas'

_publ_section_title
;
 <i>cis</i>- and
 <i>trans</i>-3,5-Diethoxy-1-oxa-3,5-diphosphorinane-3,5-dione
;
_journal_issue 10
_journal_name_full 'Acta Crystallographica Section C'
_journal_page_first 1453
_journal_page_last 1456
_journal_paper_doi 10.1107/S0108270198006155
_journal_volume 54
_journal_year 1998
_chemical_formula_moiety 'C7 H16 O5 P2'
_chemical_formula_sum 'C7 H16 O5 P2'
_chemical_formula_weight 242.14
_chemical_name_systematic
;
 cis-3,5-Diethoxy-3,5-dioxo-1-oxa-3,5-diphosphorinane
;
_space_group_IT_number 15
_symmetry_cell_setting monoclinic
_symmetry_space_group_name_Hall '-C 2yc'
_symmetry_space_group_name_H-M 'C 1 2/c 1'
_audit_creation_method SHELXL93
_cell_angle_alpha 90.00
_cell_angle_beta 94.82(4)
_cell_angle_gamma 90.00
_cell_formula_units_Z 8
_cell_length_a 25.108(10)
_cell_length_b 10.954(5)
_cell_length_c 8.547(4)
_cell_measurement_reflns_used 50
_cell_measurement_temperature 293(2)
_cell_measurement_theta_max 12.5
_cell_measurement_theta_min 10.0
_cell_volume 2342.4(18)
_computing_cell_refinement 'P3 Software'
_computing_data_collection 'P3 Software (Nicolet Instrument Corporation, 1987)'
_computing_data_reduction 'XDISK in P3 Software'
_computing_molecular_graphics 'XP (Siemens, 1994)'
_computing_publication_material SHELXL93
_computing_structure_refinement 'SHELXL93 (Sheldrick, 1993)'
_computing_structure_solution 'SHELXS86 (Sheldrick, 1990)'
_diffrn_ambient_temperature 293(2)
_diffrn_measurement_device 'Nicolet R3'
_diffrn_measurement_method '2\q/\w scans'
_diffrn_radiation_monochromator graphite
_diffrn_radiation_source 'fine-focus sealed tube'
_diffrn_radiation_type MoK\a
_diffrn_radiation_wavelength 0.71073
_diffrn_reflns_av_R_equivalents 0.022
_diffrn_reflns_av_sigmaI/netI 0.027
_diffrn_reflns_limit_h_max 29
_diffrn_reflns_limit_h_min -29
_diffrn_reflns_limit_k_max 13
_diffrn_reflns_limit_k_min 0
_diffrn_reflns_limit_l_max 4
_diffrn_reflns_limit_l_min -10
_diffrn_reflns_number 3361
_diffrn_reflns_theta_max 25.05
_diffrn_reflns_theta_min 3.07
_diffrn_standards_decay_% 2
_diffrn_standards_interval_count 147
_diffrn_standards_number 3
_exptl_absorpt_coefficient_mu 0.366
_exptl_absorpt_correction_type none
_exptl_crystal_colour colourless
_exptl_crystal_density_diffrn 1.373
_exptl_crystal_density_meas ?
_exptl_crystal_description tablet
_exptl_crystal_F_000 1024
_exptl_crystal_size_max 0.70
_exptl_crystal_size_mid 0.50
_exptl_crystal_size_min 0.15
_refine_diff_density_max 0.31
_refine_diff_density_min -0.25
_refine_ls_extinction_method none
_refine_ls_goodness_of_fit_all 1.031
_refine_ls_goodness_of_fit_obs 1.052
_refine_ls_hydrogen_treatment constr
_refine_ls_matrix_type full
_refine_ls_number_parameters 129
_refine_ls_number_reflns 2078
_refine_ls_number_restraints 0
_refine_ls_restrained_S_all 1.031
_refine_ls_restrained_S_obs 1.052
_refine_ls_R_factor_all 0.047
_refine_ls_R_factor_obs 0.036
_refine_ls_shift/esd_max 0.001
_refine_ls_shift/esd_mean 0.000
_refine_ls_structure_factor_coef Fsqd
_refine_ls_weighting_details 'w = 1/[\s^2^(Fo^2^)+(0.0570P)^2^+1.8624P] where P=(Fo^2^+2Fc^2^)/3'
_refine_ls_weighting_scheme calc
_refine_ls_wR_factor_all 0.105
_refine_ls_wR_factor_obs 0.096
_reflns_number_observed 1719
_reflns_number_total 2078
_reflns_observed_criterion I>2sigma(I)
_cod_data_source_file bm1250.cif
_cod_data_source_block 1
_cod_depositor_comments
;
The following automatic conversions were performed:
'_geom_bond_publ_flag' value 'Y' changed to 'y' according to
'/home/saulius/struct/CIF-dictionaries/cif_core.dic' dictionary named
'cif_core.dic' version 2.4.1 from 2010-06-29 (6 times).

Automatic conversion script
Id: cif_fix_enum 1527 2010-12-29 10:47:43Z saulius 

The following automatic conversions were performed:

'_exptl_crystal_density_meas' value 'not measured' was changed to '?'
- the value is perceived as not measured.

Automatic conversion script
Id: cif_fix_values 3008 2015-01-20 13:52:24Z robertas 

The following automatic conversions were performed:

'_refine_ls_weighting_scheme' value 'calc w =
1/[\s^2^(Fo^2^)+(0.0570P)^2^+1.8624P] where P=(Fo^2^+2Fc^2^)/3' was
changed to 'calc'. New tag '_refine_ls_weighting_details' was
created. The value of the new tag was set to 'w =
1/[\s^2^(Fo^2^)+(0.0570P)^2^+1.8624P] where P=(Fo^2^+2Fc^2^)/3'.

Automatic conversion script
Id: cif_fix_values 3143 2015-03-26 13:38:13Z robertas 
;
_cod_original_cell_volume 2342.6(18)
_cod_original_sg_symbol_H-M 'C 2/c'
_cod_database_code 2007703

loop_
_symmetry_equiv_pos_as_xyz
'x, y, z'
'-x, y, -z+1/2'
'x+1/2, y+1/2, z'
'-x+1/2, y+1/2, -z+1/2'
'-x, -y, -z'
'x, -y, z-1/2'
'-x+1/2, -y+1/2, -z'
'x+1/2, -y+1/2, z-1/2'

loop_
_atom_site_aniso_label
_atom_site_aniso_U_11
_atom_site_aniso_U_22
_atom_site_aniso_U_33
_atom_site_aniso_U_12
_atom_site_aniso_U_13
_atom_site_aniso_U_23
P3 0.0424(3) 0.0428(3) 0.0383(3) -0.0022(2) 0.0004(2) 0.0045(2)
P5 0.0475(3) 0.0416(3) 0.0374(3) 0.0029(2) 0.0015(2) -0.0009(2)
O1 0.0561(9) 0.0478(9) 0.0361(8) 0.0019(7) 0.0030(7) -0.0038(6)
O2 0.0600(10) 0.0564(10) 0.0483(9) -0.0018(8) -0.0077(8) 0.0148(8)
O3 0.0459(9) 0.0511(10) 0.0631(10) -0.0082(7) -0.0008(8) 0.0055(8)
O4 0.0889(13) 0.0434(9) 0.0535(10) 0.0088(9) 0.0024(9) -0.0017(7)
O5 0.0436(9) 0.0686(11) 0.0583(10) 0.0006(8) -0.0046(7) 0.0053(8)
C2 0.0453(12) 0.0472(12) 0.0473(12) 0.0053(9) 0.0048(9) 0.0014(10)
C4 0.0528(13) 0.0487(13) 0.0355(11) 0.0031(10) 0.0023(9) -0.0015(9)
C6 0.0521(13) 0.0471(12) 0.0398(11) -0.0031(10) 0.0062(9) 0.0037(9)
C10 0.0782(19) 0.0571(17) 0.084(2) -0.0177(14) 0.0019(16) -0.0057(14)
C11 0.127(3) 0.123(3) 0.113(3) -0.068(3) -0.005(3) -0.015(3)
C12 0.080(2) 0.136(3) 0.085(2) -0.016(2) -0.0327(18) 0.022(2)
C13 0.067(2) 0.175(4) 0.092(3) -0.017(2) -0.0200(19) -0.016(3)

loop_
_atom_site_label
_atom_site_fract_x
_atom_site_fract_y
_atom_site_fract_z
_atom_site_U_iso_or_equiv
_atom_site_thermal_displace_type
_atom_site_calc_flag
_atom_site_refinement_flags
_atom_site_occupancy
_atom_site_disorder_group
_atom_site_type_symbol
P3 0.31507(2) 0.33665(5) 0.11996(6) 0.04134(19) Uani d . 1 . P
P5 0.35880(2) 0.10235(5) 0.27384(6) 0.04225(19) Uani d . 1 . P
O1 0.30596(6) 0.27564(14) 0.42275(16) 0.0467(4) Uani d . 1 . O
O2 0.28357(7) 0.38778(15) -0.01861(19) 0.0556(4) Uani d . 1 . O
O3 0.36839(6) 0.40617(15) 0.1711(2) 0.0537(4) Uani d . 1 . O
O4 0.36238(8) -0.03096(15) 0.2570(2) 0.0621(5) Uani d . 1 . O
O5 0.41290(6) 0.16817(16) 0.3291(2) 0.0574(4) Uani d . 1 . O
C2 0.27682(9) 0.3312(2) 0.2904(3) 0.0465(5) Uani d . 1 . C
H2A 0.2669 0.4135 0.3179 0.056 Uiso calc R 1 . H
H2B 0.2442 0.2855 0.2644 0.056 Uiso calc R 1 . H
C4 0.33876(9) 0.1835(2) 0.0962(2) 0.0457(5) Uani d . 1 . C
H4A 0.3107 0.1371 0.0382 0.055 Uiso calc R 1 . H
H4B 0.3690 0.1864 0.0327 0.055 Uiso calc R 1 . H
C6 0.31092(9) 0.1468(2) 0.4102(3) 0.0462(5) Uani d . 1 . C
H6A 0.2763 0.1123 0.3758 0.055 Uiso calc R 1 . H
H6B 0.3219 0.1133 0.5129 0.055 Uiso calc R 1 . H
C10 0.36757(13) 0.5375(3) 0.1957(4) 0.0732(8) Uani d . 1 . C
H10A 0.3606 0.5789 0.0957 0.088 Uiso calc R 1 . H
H10B 0.3393 0.5585 0.2616 0.088 Uiso calc R 1 . H
C11 0.41889(18) 0.5766(4) 0.2706(5) 0.1216(16) Uani d . 1 . C
H11A 0.4266 0.5321 0.3666 0.146 Uiso calc R 1 . H
H11B 0.4176 0.6624 0.2931 0.146 Uiso calc R 1 . H
H11C 0.4464 0.5612 0.2015 0.146 Uiso calc R 1 . H
C12 0.44386(15) 0.1318(4) 0.4696(5) 0.1026(12) Uani d . 1 . C
H12A 0.4524 0.0456 0.4641 0.123 Uiso calc R 1 . H
H12B 0.4233 0.1445 0.5594 0.123 Uiso calc R 1 . H
C13 0.49325(13) 0.2029(5) 0.4888(5) 0.1131(14) Uani d . 1 . C
H13A 0.5151 0.1840 0.4051 0.136 Uiso calc R 1 . H
H13B 0.5123 0.1832 0.5877 0.136 Uiso calc R 1 . H
H13C 0.4848 0.2884 0.4862 0.136 Uiso calc R 1 . H

loop_
_atom_type_symbol
_atom_type_description
_atom_type_scat_dispersion_real
_atom_type_scat_dispersion_imag
_atom_type_scat_source
C C 0.0033 0.0016 'International Tables Vol C Tables 4.2.6.8 and 6.1.1.4'
H H 0.0000 0.0000 'International Tables Vol C Tables 4.2.6.8 and 6.1.1.4'
O O 0.0106 0.0060 'International Tables Vol C Tables 4.2.6.8 and 6.1.1.4'
P P 0.1023 0.0942 'International Tables Vol C Tables 4.2.6.8 and 6.1.1.4'

loop_
_geom_angle_atom_site_label_1
_geom_angle_atom_site_label_2
_geom_angle_atom_site_label_3
_geom_angle
_geom_angle_publ_flag
C6 O1 C2 113.86(17) y
O1 C2 P3 112.31(15) y
C4 P3 C2 105.22(10) y
P5 C4 P3 116.03(12) y
C4 P5 C6 104.91(11) y
O1 C6 P5 112.50(15) y
O2 P3 O3 115.19(10) ?
O2 P3 C4 115.04(10) ?
O3 P3 C4 101.64(10) ?
O2 P3 C2 111.88(11) ?
O3 P3 C2 106.83(11) ?
O4 P5 O5 115.18(11) ?
O4 P5 C4 115.10(11) ?
O5 P5 C4 101.56(11) ?
O4 P5 C6 112.28(11) ?
O5 P5 C6 106.67(11) ?
C10 O3 P3 119.87(17) ?
C12 O5 P5 121.2(2) ?
C11 C10 O3 109.4(3) ?
O5 C12 C13 110.0(3) ?

loop_
_geom_bond_atom_site_label_1
_geom_bond_atom_site_label_2
_geom_bond_site_symmetry_2
_geom_bond_distance
_geom_bond_publ_flag
O1 C2 . 1.431(3) y
P3 C2 . 1.812(2) y
P3 C4 . 1.797(2) y
P5 C4 . 1.794(2) y
P5 C6 . 1.810(2) y
O1 C6 . 1.422(3) y
P3 O2 . 1.4782(17) ?
P3 O3 . 1.5699(17) ?
P5 O4 . 1.4709(18) ?
P5 O5 . 1.5748(18) ?
O3 C10 . 1.454(3) ?
O5 C12 . 1.431(4) ?
C10 C11 . 1.454(5) ?
C12 C13 . 1.462(5) ?

loop_
_geom_hbond_atom_site_label_D
_geom_hbond_atom_site_label_H
_geom_hbond_atom_site_label_A
_geom_hbond_site_symmetry_A
_geom_hbond_distance_DH
_geom_hbond_distance_HA
_geom_hbond_distance_DA
_geom_hbond_angle_DHA
_geom_hbond_publ_flag
C10 H10A O1 6_565 0.97 2.50 3.379(4) 150.2 y
C10 H10B O2 6_566 0.97 2.51 3.457(4) 166.7 y
C6 H6B O4 6_556 0.97 2.42 3.380(3) 171.7 y

loop_
_geom_torsion_atom_site_label_1
_geom_torsion_atom_site_label_2
_geom_torsion_atom_site_label_3
_geom_torsion_atom_site_label_4
_geom_torsion
_geom_torsion_publ_flag
C6 O1 C2 P3 -73.7(2) y
C4 P3 C2 O1 51.20(18) y
C2 P3 C4 P5 -38.15(16) y
C6 P5 C4 P3 38.40(16) y
C4 P5 C6 O1 -52.28(18) y
C2 O1 C6 P5 74.5(2) y
O2 P3 O3 C10 51.9(2) ?
C4 P3 O3 C10 177.0(2) ?
C2 P3 O3 C10 -73.0(2) ?
O4 P5 O5 C12 -54.6(3) ?
C4 P5 O5 C12 -179.7(3) ?
C6 P5 O5 C12 70.7(3) ?
O2 P3 C2 O1 176.78(14) ?
O3 P3 C2 O1 -56.30(18) ?
O4 P5 C4 P3 162.31(13) ?
O5 P5 C4 P3 -72.55(15) ?
O2 P3 C4 P5 -161.74(12) ?
O3 P3 C4 P5 73.10(15) ?
O4 P5 C6 O1 -177.97(14) ?
O5 P5 C6 O1 54.96(18) ?
P3 O3 C10 C11 169.1(2) ?
P5 O5 C12 C13 177.0(3) ?
